data_7008233
loop_
_publ_author_name
'Zhao, Wei'
'Fan, Jian'
'Song, You'
'Kawaguchi, Hiroyuki'
'Okamura, Taka-aki'
'Sun, Wei-Yin'
'Ueyama, Norikazu'

_publ_section_title
;
 Syntheses, crystal structures and properties of novel copper(II)
 complexes obtained by reactions of copper(II) sulfate pentahydrate
 with tripodal ligands.
;
_journal_issue 8
_journal_name_full 'Dalton transactions (Cambridge, England : 2003)'
_journal_page_first 1509
_journal_page_last 1517
_journal_paper_doi 10.1039/b419418g
_journal_year 2005
_chemical_formula_moiety 'C15 H14 Cu N6 O5 S'
_chemical_formula_sum 'C15 H14 Cu N6 O5 S'
_chemical_formula_weight 453.92
_chemical_name_systematic
;
?
;
_space_group_IT_number 2
_symmetry_cell_setting triclinic
_symmetry_space_group_name_Hall '-P 1'
_symmetry_space_group_name_H-M 'P -1'
_atom_sites_solution_hydrogens geom
_atom_sites_solution_primary direct
_atom_sites_solution_secondary difmap
_audit_creation_method SHELXL-97
_cell_angle_alpha 82.30(3)
_cell_angle_beta 81.31(3)
_cell_angle_gamma 89.57(3)
_cell_formula_units_Z 2
_cell_length_a 8.6760(17)
_cell_length_b 9.911(2)
_cell_length_c 9.999(2)
_cell_measurement_reflns_used 25
_cell_measurement_temperature 293(2)
_cell_measurement_theta_max 13
_cell_measurement_theta_min 11
_cell_volume 842.2(3)
_computing_cell_refinement 'CAD-4 software'
_computing_data_collection 'CAD-4 software (Enraf-Nonius, 1989)'
_computing_data_reduction 'XCAD4 (Harms & Wocadlo, 1995)'
_computing_structure_refinement 'SHELXL-97 (Sheldrick, 1997)'
_computing_structure_solution 'SHELXS-97 (Sheldrick, 1990)'
_diffrn_ambient_temperature 293(2)
_diffrn_measured_fraction_theta_full 1.000
_diffrn_measured_fraction_theta_max 1.000
_diffrn_measurement_device_type 'Nonius CAD4/PC'
_diffrn_measurement_method \w/2\q
_diffrn_radiation_monochromator graphite
_diffrn_radiation_source 'fine-focus sealed tube'
_diffrn_radiation_type MoK\a
_diffrn_radiation_wavelength 0.71073
_diffrn_reflns_av_R_equivalents 0.0215
_diffrn_reflns_av_sigmaI/netI 0.0412
_diffrn_reflns_limit_h_max 10
_diffrn_reflns_limit_h_min 0
_diffrn_reflns_limit_k_max 11
_diffrn_reflns_limit_k_min -11
_diffrn_reflns_limit_l_max 11
_diffrn_reflns_limit_l_min -11
_diffrn_reflns_number 3175
_diffrn_reflns_theta_full 24.97
_diffrn_reflns_theta_max 24.97
_diffrn_reflns_theta_min 2.07
_diffrn_standards_interval_count 200
_diffrn_standards_interval_time 2h
_diffrn_standards_number 3
_exptl_absorpt_coefficient_mu 1.466
_exptl_absorpt_correction_T_max 0.846
_exptl_absorpt_correction_T_min 0.753
_exptl_absorpt_correction_type psi-scan
_exptl_crystal_colour blue
_exptl_crystal_density_diffrn 1.790
_exptl_crystal_density_method 'not measured'
_exptl_crystal_description block
_exptl_crystal_F_000 462
_exptl_crystal_size_max 0.2
_exptl_crystal_size_mid 0.2
_exptl_crystal_size_min 0.1
_refine_diff_density_max 0.451
_refine_diff_density_min -0.394
_refine_diff_density_rms 0.101
_refine_ls_extinction_method none
_refine_ls_goodness_of_fit_ref 1.119
_refine_ls_hydrogen_treatment mixed
_refine_ls_matrix_type full
_refine_ls_number_parameters 256
_refine_ls_number_reflns 2962
_refine_ls_number_restraints 0
_refine_ls_restrained_S_all 1.119
_refine_ls_R_factor_all 0.0602
_refine_ls_R_factor_gt 0.0342
_refine_ls_shift/su_max 0.000
_refine_ls_shift/su_mean 0.000
_refine_ls_structure_factor_coef Fsqd
_refine_ls_weighting_details 'calc w=1/[\s^2^(Fo^2^)+(0.0388P)^2^+1.3764P] where P=(Fo^2^+2Fc^2^)/3'
_refine_ls_weighting_scheme calc
_refine_ls_wR_factor_gt 0.0797
_refine_ls_wR_factor_ref 0.1009
_reflns_number_gt 2250
_reflns_number_total 2962
_reflns_threshold_expression >2sigma(I)
_cod_data_source_file b419418g.txt
_cod_data_source_block 4
_cod_depositor_comments
;
The following automatic conversions were performed:
'_exptl_absorpt_correction_type' value 'PSI-Scan' changed to 'psi-scan'
according to '/home/saulius/struct/CIF-dictionaries/cif_core.dic'
dictionary named 'cif_core.dic' version 2.4.1 from 2010-06-29.

Automatic conversion script
Id: cif_fix_enum 1527 2010-12-29 10:47:43Z saulius 
;
_cod_original_sg_symbol_H-M P-1
_cod_database_code 7008233

loop_
_symmetry_equiv_pos_as_xyz
'x, y, z'
'-x, -y, -z'

loop_
_atom_site_label
_atom_site_type_symbol
_atom_site_fract_x
_atom_site_fract_y
_atom_site_fract_z
_atom_site_U_iso_or_equiv
_atom_site_adp_type
_atom_site_occupancy
_atom_site_symmetry_multiplicity
_atom_site_calc_flag
_atom_site_refinement_flags
_atom_site_disorder_assembly
_atom_site_disorder_group
Cu1 Cu 0.5000 0.5000 0.5000 0.02096(18) Uani 1 2 d S . .
Cu2 Cu 0.0000 -0.5000 0.0000 0.02461(19) Uani 1 2 d S . .
S1 S 0.27369(12) 0.35613(10) 0.71874(10) 0.0240(2) Uani 1 1 d . . .
O1 O 0.3350(5) 0.0380(5) 0.9401(5) 0.0823(14) Uani 1 1 d . . .
O11 O 0.4465(3) 0.3729(3) 0.6709(3) 0.0271(6) Uani 1 1 d . . .
O12 O 0.1949(3) 0.4289(3) 0.6112(3) 0.0321(7) Uani 1 1 d . . .
O13 O 0.2348(4) 0.2102(3) 0.7377(3) 0.0372(7) Uani 1 1 d . . .
O14 O 0.2343(4) 0.4124(3) 0.8475(3) 0.0348(7) Uani 1 1 d . . .
N11 N 0.3716(4) 0.1601(3) 0.3544(3) 0.0235(7) Uani 1 1 d . . .
N12 N 0.4648(4) 0.3541(3) 0.3920(3) 0.0236(7) Uani 1 1 d . . .
N31 N 0.2469(4) -0.2714(3) 0.2149(3) 0.0212(7) Uani 1 1 d . . .
N32 N 0.1550(4) -0.4089(3) 0.0909(3) 0.0233(7) Uani 1 1 d . . .
N51 N 0.0906(4) -0.1872(3) 0.6830(3) 0.0229(7) Uani 1 1 d . . .
N52 N 0.0095(4) -0.3281(3) 0.8684(3) 0.0265(8) Uani 1 1 d . . .
C1 C 0.3064(4) 0.0259(4) 0.3860(4) 0.0228(8) Uani 1 1 d . . .
C2 C 0.3161(5) -0.0585(4) 0.2857(4) 0.0238(9) Uani 1 1 d . . .
H1 H 0.3681 -0.0301 0.1982 0.029 Uiso 1 1 calc R . .
C3 C 0.2465(4) -0.1861(4) 0.3189(4) 0.0213(8) Uani 1 1 d . . .
C4 C 0.1717(5) -0.2299(4) 0.4492(4) 0.0252(9) Uani 1 1 d . . .
H2 H 0.1273 -0.3167 0.4708 0.030 Uiso 1 1 calc R . .
C5 C 0.1638(5) -0.1428(4) 0.5475(4) 0.0221(8) Uani 1 1 d . . .
C6 C 0.2305(5) -0.0138(4) 0.5166(4) 0.0239(9) Uani 1 1 d . . .
H3 H 0.2242 0.0448 0.5825 0.029 Uiso 1 1 calc R . .
C12 C 0.4326(5) 0.2271(4) 0.4432(4) 0.0240(9) Uani 1 1 d . . .
H4 H 0.4496 0.1882 0.5295 0.029 Uiso 1 1 calc R . .
C13 C 0.4219(5) 0.3702(4) 0.2641(4) 0.0270(9) Uani 1 1 d . . .
H5 H 0.4304 0.4511 0.2043 0.032 Uiso 1 1 calc R . .
C14 C 0.3655(5) 0.2518(4) 0.2379(4) 0.0316(10) Uani 1 1 d . . .
H6 H 0.3300 0.2351 0.1584 0.038 Uiso 1 1 calc R . .
C32 C 0.1287(5) -0.3562(4) 0.2053(4) 0.0239(9) Uani 1 1 d . . .
H7 H 0.0408 -0.3746 0.2711 0.029 Uiso 1 1 calc R . .
C33 C 0.2966(5) -0.3585(4) 0.0244(4) 0.0265(9) Uani 1 1 d . . .
H8 H 0.3453 -0.3805 -0.0591 0.032 Uiso 1 1 calc R . .
C34 C 0.3549(5) -0.2724(4) 0.0983(4) 0.0270(9) Uani 1 1 d . . .
H9 H 0.4484 -0.2236 0.0755 0.032 Uiso 1 1 calc R . .
C52 C 0.0724(5) -0.3187(4) 0.7399(4) 0.0262(9) Uani 1 1 d . . .
H10 H 0.1009 -0.3927 0.6939 0.031 Uiso 1 1 calc R . .
C53 C -0.0141(5) -0.1967(4) 0.8974(4) 0.0280(9) Uani 1 1 d . . .
H11 H -0.0573 -0.1723 0.9815 0.034 Uiso 1 1 calc R . .
C54 C 0.0354(5) -0.1095(4) 0.7845(4) 0.0303(10) Uani 1 1 d . . .
H12 H 0.0330 -0.0149 0.7762 0.036 Uiso 1 1 calc R . .

loop_
_atom_site_aniso_label
_atom_site_aniso_U_11
_atom_site_aniso_U_22
_atom_site_aniso_U_33
_atom_site_aniso_U_23
_atom_site_aniso_U_13
_atom_site_aniso_U_12
Cu1 0.0248(4) 0.0155(3) 0.0226(4) -0.0056(3) -0.0009(3) -0.0050(3)
Cu2 0.0374(4) 0.0201(4) 0.0172(3) -0.0017(3) -0.0069(3) -0.0131(3)
S1 0.0304(6) 0.0197(5) 0.0212(5) -0.0050(4) 0.0014(4) -0.0061(4)
O1 0.074(3) 0.091(3) 0.078(3) 0.012(3) -0.023(3) 0.000(3)
O11 0.0301(16) 0.0245(14) 0.0272(15) -0.0055(12) -0.0041(12) -0.0051(12)
O12 0.0330(16) 0.0362(17) 0.0259(15) -0.0033(13) -0.0020(13) 0.0028(13)
O13 0.050(2) 0.0221(15) 0.0369(17) -0.0044(13) 0.0035(15) -0.0152(14)
O14 0.0481(19) 0.0336(17) 0.0213(15) -0.0086(13) 0.0038(13) -0.0039(14)
N11 0.0328(19) 0.0166(16) 0.0203(16) -0.0030(13) -0.0012(14) -0.0079(14)
N12 0.0282(19) 0.0187(16) 0.0228(17) -0.0035(13) 0.0009(14) -0.0061(14)
N31 0.0257(17) 0.0190(16) 0.0191(16) -0.0051(13) -0.0018(13) -0.0069(13)
N32 0.0312(19) 0.0206(17) 0.0184(16) -0.0044(13) -0.0031(14) -0.0078(14)
N51 0.0332(19) 0.0159(16) 0.0181(16) -0.0011(13) -0.0001(14) -0.0054(14)
N52 0.033(2) 0.0230(18) 0.0241(18) -0.0057(14) -0.0054(15) -0.0062(15)
C1 0.027(2) 0.0157(18) 0.025(2) -0.0025(15) -0.0023(17) -0.0065(16)
C2 0.029(2) 0.024(2) 0.0180(19) -0.0040(16) -0.0011(16) -0.0067(17)
C3 0.025(2) 0.0187(19) 0.0207(19) -0.0042(15) -0.0039(16) -0.0055(16)
C4 0.034(2) 0.0165(19) 0.026(2) -0.0043(16) -0.0049(18) -0.0059(17)
C5 0.027(2) 0.0208(19) 0.0179(19) -0.0017(15) -0.0034(16) -0.0022(16)
C6 0.035(2) 0.0181(19) 0.0187(19) -0.0052(15) -0.0021(17) -0.0042(17)
C12 0.033(2) 0.0179(19) 0.021(2) -0.0031(15) -0.0013(17) -0.0047(16)
C13 0.036(2) 0.020(2) 0.022(2) 0.0029(16) 0.0004(17) -0.0095(17)
C14 0.043(3) 0.028(2) 0.025(2) -0.0037(17) -0.0100(19) -0.0082(19)
C32 0.025(2) 0.024(2) 0.022(2) -0.0036(16) -0.0026(16) -0.0068(17)
C33 0.027(2) 0.033(2) 0.020(2) -0.0120(17) 0.0026(17) -0.0072(18)
C34 0.024(2) 0.031(2) 0.026(2) -0.0069(17) 0.0011(17) -0.0091(17)
C52 0.040(2) 0.018(2) 0.022(2) -0.0050(16) -0.0044(18) -0.0046(17)
C53 0.037(2) 0.026(2) 0.018(2) -0.0041(16) 0.0061(17) -0.0048(18)
C54 0.042(3) 0.021(2) 0.029(2) -0.0106(17) 0.0005(19) 0.0018(18)

loop_
_atom_type_symbol
_atom_type_description
_atom_type_scat_dispersion_real
_atom_type_scat_dispersion_imag
_atom_type_scat_source
C C 0.0033 0.0016 'International Tables Vol C Tables 4.2.6.8 and 6.1.1.4'
H H 0.0000 0.0000 'International Tables Vol C Tables 4.2.6.8 and 6.1.1.4'
N N 0.0061 0.0033 'International Tables Vol C Tables 4.2.6.8 and 6.1.1.4'
O O 0.0106 0.0060 'International Tables Vol C Tables 4.2.6.8 and 6.1.1.4'
S S 0.1246 0.1234 'International Tables Vol C Tables 4.2.6.8 and 6.1.1.4'
Cu Cu 0.3201 1.2651 'International Tables Vol C Tables 4.2.6.8 and 6.1.1.4'

loop_
_geom_angle_atom_site_label_1
_geom_angle_atom_site_label_2
_geom_angle_atom_site_label_3
_geom_angle
_geom_angle_site_symmetry_1
_geom_angle_site_symmetry_3
_geom_angle_publ_flag
N12 Cu1 N12 180.00(11) 2_666 . ?
N12 Cu1 O11 89.60(12) 2_666 . ?
N12 Cu1 O11 90.40(12) . . ?
N12 Cu1 O11 90.40(12) 2_666 2_666 ?
N12 Cu1 O11 89.60(12) . 2_666 ?
O11 Cu1 O11 180.000(1) . 2_666 ?
N52 Cu2 N52 180.0(2) 2_546 1_554 ?
N52 Cu2 N32 86.28(13) 2_546 2_545 ?
N52 Cu2 N32 93.72(13) 1_554 2_545 ?
N52 Cu2 N32 93.72(13) 2_546 . ?
N52 Cu2 N32 86.28(13) 1_554 . ?
N32 Cu2 N32 180.0 2_545 . ?
O14 S1 O12 111.50(17) . . ?
O14 S1 O13 110.59(17) . . ?
O12 S1 O13 110.36(18) . . ?
O14 S1 O11 109.05(17) . . ?
O12 S1 O11 107.04(17) . . ?
O13 S1 O11 108.16(17) . . ?
S1 O11 Cu1 113.69(16) . . ?
C12 N11 C14 107.2(3) . . ?
C12 N11 C1 124.6(3) . . ?
C14 N11 C1 127.6(3) . . ?
C12 N12 C13 106.0(3) . . ?
C12 N12 Cu1 124.6(3) . . ?
C13 N12 Cu1 126.6(3) . . ?
C32 N31 C34 107.0(3) . . ?
C32 N31 C3 124.8(3) . . ?
C34 N31 C3 127.7(3) . . ?
C32 N32 C33 106.6(3) . . ?
C32 N32 Cu2 127.7(3) . . ?
C33 N32 Cu2 123.6(2) . . ?
C52 N51 C54 106.5(3) . . ?
C52 N51 C5 124.8(3) . . ?
C54 N51 C5 128.6(3) . . ?
C52 N52 C53 106.5(3) . . ?
C52 N52 Cu2 124.0(3) . 1_556 ?
C53 N52 Cu2 128.0(3) . 1_556 ?
C6 C1 C2 122.0(3) . . ?
C6 C1 N11 118.0(3) . . ?
C2 C1 N11 119.9(3) . . ?
C1 C2 C3 118.3(3) . . ?
C1 C2 H1 120.9 . . ?
C3 C2 H1 120.9 . . ?
C4 C3 C2 121.2(3) . . ?
C4 C3 N31 119.6(3) . . ?
C2 C3 N31 119.2(3) . . ?
C3 C4 C5 119.1(3) . . ?
C3 C4 H2 120.5 . . ?
C5 C4 H2 120.5 . . ?
C6 C5 C4 120.9(3) . . ?
C6 C5 N51 119.1(3) . . ?
C4 C5 N51 119.9(3) . . ?
C1 C6 C5 118.5(3) . . ?
C1 C6 H3 120.8 . . ?
C5 C6 H3 120.8 . . ?
N12 C12 N11 111.2(3) . . ?
N12 C12 H4 124.4 . . ?
N11 C12 H4 124.4 . . ?
C14 C13 N12 110.1(4) . . ?
C14 C13 H5 124.9 . . ?
N12 C13 H5 124.9 . . ?
C13 C14 N11 105.5(4) . . ?
C13 C14 H6 127.2 . . ?
N11 C14 H6 127.2 . . ?
N32 C32 N31 110.7(3) . . ?
N32 C32 H7 124.7 . . ?
N31 C32 H7 124.7 . . ?
C34 C33 N32 109.8(3) . . ?
C34 C33 H8 125.1 . . ?
N32 C33 H8 125.1 . . ?
C33 C34 N31 105.9(3) . . ?
C33 C34 H9 127.1 . . ?
N31 C34 H9 127.1 . . ?
N52 C52 N51 111.0(3) . . ?
N52 C52 H10 124.5 . . ?
N51 C52 H10 124.5 . . ?
C54 C53 N52 109.0(3) . . ?
C54 C53 H11 125.5 . . ?
N52 C53 H11 125.5 . . ?
C53 C54 N51 106.9(3) . . ?
C53 C54 H12 126.6 . . ?
N51 C54 H12 126.6 . . ?

loop_
_geom_bond_atom_site_label_1
_geom_bond_atom_site_label_2
_geom_bond_distance
_geom_bond_site_symmetry_2
_geom_bond_publ_flag
Cu1 N12 1.969(3) 2_666 ?
Cu1 N12 1.969(3) . ?
Cu1 O11 1.979(3) . ?
Cu1 O11 1.979(3) 2_666 ?
Cu2 N52 2.003(3) 2_546 ?
Cu2 N52 2.003(3) 1_554 ?
Cu2 N32 2.015(3) 2_545 ?
Cu2 N32 2.015(3) . ?
S1 O14 1.463(3) . ?
S1 O12 1.466(3) . ?
S1 O13 1.468(3) . ?
S1 O11 1.507(3) . ?
N11 C12 1.347(5) . ?
N11 C14 1.386(5) . ?
N11 C1 1.426(5) . ?
N12 C12 1.309(5) . ?
N12 C13 1.374(5) . ?
N31 C32 1.354(5) . ?
N31 C34 1.382(5) . ?
N31 C3 1.425(5) . ?
N32 C32 1.308(5) . ?
N32 C33 1.369(5) . ?
N51 C52 1.351(5) . ?
N51 C54 1.381(5) . ?
N51 C5 1.420(5) . ?
N52 C52 1.309(5) . ?
N52 C53 1.379(5) . ?
N52 Cu2 2.003(3) 1_556 ?
C1 C6 1.378(5) . ?
C1 C2 1.382(5) . ?
C2 C3 1.383(5) . ?
C2 H1 0.9300 . ?
C3 C4 1.380(5) . ?
C4 C5 1.387(5) . ?
C4 H2 0.9300 . ?
C5 C6 1.384(5) . ?
C6 H3 0.9300 . ?
C12 H4 0.9300 . ?
C13 C14 1.348(6) . ?
C13 H5 0.9300 . ?
C14 H6 0.9300 . ?
C32 H7 0.9300 . ?
C33 C34 1.349(5) . ?
C33 H8 0.9300 . ?
C34 H9 0.9300 . ?
C52 H10 0.9300 . ?
C53 C54 1.343(6) . ?
C53 H11 0.9300 . ?
C54 H12 0.9300 . ?

loop_
_geom_torsion_atom_site_label_1
_geom_torsion_atom_site_label_2
_geom_torsion_atom_site_label_3
_geom_torsion_atom_site_label_4
_geom_torsion
_geom_torsion_site_symmetry_1
_geom_torsion_site_symmetry_2
_geom_torsion_site_symmetry_3
_geom_torsion_site_symmetry_4
_geom_torsion_publ_flag
O14 S1 O11 Cu1 -113.75(17) . . . . ?
O12 S1 O11 Cu1 7.0(2) . . . . ?
O13 S1 O11 Cu1 125.92(18) . . . . ?
N12 Cu1 O11 S1 97.63(18) 2_666 . . . ?
N12 Cu1 O11 S1 -82.37(18) . . . . ?
O11 Cu1 O11 S1 -97(100) 2_666 . . . ?
N12 Cu1 N12 C12 -31(100) 2_666 . . . ?
O11 Cu1 N12 C12 -4.9(3) . . . . ?
O11 Cu1 N12 C12 175.1(3) 2_666 . . . ?
N12 Cu1 N12 C13 127(100) 2_666 . . . ?
O11 Cu1 N12 C13 153.5(3) . . . . ?
O11 Cu1 N12 C13 -26.5(3) 2_666 . . . ?
N52 Cu2 N32 C32 -75.6(3) 2_546 . . . ?
N52 Cu2 N32 C32 104.4(3) 1_554 . . . ?
N32 Cu2 N32 C32 -143(100) 2_545 . . . ?
N52 Cu2 N32 C33 123.3(3) 2_546 . . . ?
N52 Cu2 N32 C33 -56.7(3) 1_554 . . . ?
N32 Cu2 N32 C33 56(100) 2_545 . . . ?
C12 N11 C1 C6 33.4(6) . . . . ?
C14 N11 C1 C6 -136.8(4) . . . . ?
C12 N11 C1 C2 -148.6(4) . . . . ?
C14 N11 C1 C2 41.1(6) . . . . ?
C6 C1 C2 C3 0.2(6) . . . . ?
N11 C1 C2 C3 -177.7(4) . . . . ?
C1 C2 C3 C4 -1.3(6) . . . . ?
C1 C2 C3 N31 176.2(4) . . . . ?
C32 N31 C3 C4 34.0(6) . . . . ?
C34 N31 C3 C4 -154.6(4) . . . . ?
C32 N31 C3 C2 -143.5(4) . . . . ?
C34 N31 C3 C2 27.9(6) . . . . ?
C2 C3 C4 C5 1.4(6) . . . . ?
N31 C3 C4 C5 -176.1(4) . . . . ?
C3 C4 C5 C6 -0.4(6) . . . . ?
C3 C4 C5 N51 -178.5(4) . . . . ?
C52 N51 C5 C6 -154.7(4) . . . . ?
C54 N51 C5 C6 20.1(6) . . . . ?
C52 N51 C5 C4 23.4(6) . . . . ?
C54 N51 C5 C4 -161.8(4) . . . . ?
C2 C1 C6 C5 0.7(6) . . . . ?
N11 C1 C6 C5 178.6(4) . . . . ?
C4 C5 C6 C1 -0.6(6) . . . . ?
N51 C5 C6 C1 177.5(4) . . . . ?
C13 N12 C12 N11 0.3(5) . . . . ?
Cu1 N12 C12 N11 162.4(3) . . . . ?
C14 N11 C12 N12 0.3(5) . . . . ?
C1 N11 C12 N12 -171.6(3) . . . . ?
C12 N12 C13 C14 -0.8(5) . . . . ?
Cu1 N12 C13 C14 -162.4(3) . . . . ?
N12 C13 C14 N11 1.0(5) . . . . ?
C12 N11 C14 C13 -0.8(5) . . . . ?
C1 N11 C14 C13 170.8(4) . . . . ?
C33 N32 C32 N31 1.0(4) . . . . ?
Cu2 N32 C32 N31 -162.6(3) . . . . ?
C34 N31 C32 N32 -0.4(4) . . . . ?
C3 N31 C32 N32 172.5(3) . . . . ?
C32 N32 C33 C34 -1.3(5) . . . . ?
Cu2 N32 C33 C34 163.2(3) . . . . ?
N32 C33 C34 N31 1.0(5) . . . . ?
C32 N31 C34 C33 -0.4(4) . . . . ?
C3 N31 C34 C33 -173.0(4) . . . . ?
C53 N52 C52 N51 -0.3(5) . . . . ?
Cu2 N52 C52 N51 -167.6(3) 1_556 . . . ?
C54 N51 C52 N52 0.4(5) . . . . ?
C5 N51 C52 N52 176.1(3) . . . . ?
C52 N52 C53 C54 0.1(5) . . . . ?
Cu2 N52 C53 C54 166.7(3) 1_556 . . . ?
N52 C53 C54 N51 0.1(5) . . . . ?
C52 N51 C54 C53 -0.3(5) . . . . ?
C5 N51 C54 C53 -175.8(4) . . . . ?
